data_7208356
loop_
_publ_author_name
'Jarvis, A. G.'
'Sparkes, H. A.'
'Tallentire, S. E.'
'Hatcher, L. E.'
'Warren, M. R.'
'Raithby, P. R.'
'Allan, D. R.'
'Whitwood, A. C.'
'Cockett, M. C. R.'
'Duckett, S. B.'
'Clark, J. L.'
'Fairlamb, I. J. S.'

_publ_section_title
;
 Photochemical-mediated solid-state [2+2]-cycloaddition reactions of an
 unsymmetrical dibenzylidene acetone (monothiophos-dba)
;
_journal_issue 17
_journal_name_full CrystEngComm
_journal_page_first 5564
_journal_paper_doi 10.1039/c2ce25480h
_journal_volume 14
_journal_year 2012
_chemical_formula_moiety 'C29 H23 O P S'
_chemical_formula_sum 'C29 H23 O P S'
_chemical_formula_weight 450.5
_chemical_name_systematic
;
?
;
_space_group_crystal_system monoclinic
_space_group_IT_number 14
_space_group_name_Hall '-P 2yn'
_space_group_name_H-M_alt 'P 1 21/n 1'
_symmetry_space_group_name_Hall '-P 2yn'
_symmetry_space_group_name_H-M 'P 1 21/n 1'
_atom_sites_solution_hydrogens geom
_atom_sites_solution_primary direct
_atom_sites_solution_secondary difmap
_audit_creation_method 'WinGX routine CIF_UPDATE'
_cell_angle_alpha 90.00
_cell_angle_beta 102.311(8)
_cell_angle_gamma 90.00
_cell_formula_units_Z 4
_cell_length_a 9.3365(5)
_cell_length_b 17.1396(6)
_cell_length_c 14.7354(13)
_cell_measurement_reflns_used 1670
_cell_measurement_temperature 110.0
_cell_measurement_theta_max 27.7628
_cell_measurement_theta_min 3.2569
_cell_volume 2303.8(3)
_computing_cell_refinement
;
CrysAlisPro, Oxford Diffraction Ltd.,
Version 1.171.34.40 (release 27-08-2010 CrysAlis171 .NET)
(compiled Aug 27 2010,11:50:40)
;
_computing_data_collection
;
CrysAlisPro, Oxford Diffraction Ltd.,
Version 1.171.34.40 (release 27-08-2010 CrysAlis171 .NET)
(compiled Aug 27 2010,11:50:40)
;
_computing_data_reduction
;
CrysAlisPro, Oxford Diffraction Ltd.,
Version 1.171.34.40 (release 27-08-2010 CrysAlis171 .NET)
(compiled Aug 27 2010,11:50:40)
;
_computing_molecular_graphics
;
O. V. Dolomanov, L. J. Bourhis, R. J. Gildea, J. A. K. Howard and H. Puschmann,
OLEX2: a complete structure solution, refinement and analysis program.
J. Appl. Cryst. (2009). 42, 339-341.
;
_computing_publication_material
;
O. V. Dolomanov, L. J. Bourhis, R. J. Gildea, J. A. K. Howard and H. Puschmann,
OLEX2: a complete structure solution, refinement and analysis program.
J. Appl. Cryst. (2009). 42, 339-341.
;
_computing_structure_refinement 'SHELXL-97 (Sheldrick, 1997)'
_computing_structure_solution 'SHELXS-97 (Sheldrick, 1990)'
_diffrn_ambient_temperature 110.0
_diffrn_detector_area_resol_mean 16.1450
_diffrn_measured_fraction_theta_full 0.756
_diffrn_measured_fraction_theta_max 0.556
_diffrn_measurement_details
;
1 omega -80.00 11.00 1.0000 20.0000
omega____ theta____ kappa____ phi______ frames
- -14.9940 -77.0000 120.0000 91
;
_diffrn_measurement_device_type 'SuperNova, Single source at offset), Eos'
_diffrn_measurement_method '\w scans'
_diffrn_orient_matrix_UB_11 -0.0740166000
_diffrn_orient_matrix_UB_12 0.0123562000
_diffrn_orient_matrix_UB_13 -0.0131092000
_diffrn_orient_matrix_UB_21 0.0052972000
_diffrn_orient_matrix_UB_22 0.0173376000
_diffrn_orient_matrix_UB_23 0.0443671000
_diffrn_orient_matrix_UB_31 0.0231530000
_diffrn_orient_matrix_UB_32 0.0354757000
_diffrn_orient_matrix_UB_33 -0.0171698000
_diffrn_radiation_monochromator mirror
_diffrn_radiation_type 'Mo K\a'
_diffrn_radiation_wavelength 0.7107
_diffrn_reflns_av_R_equivalents 0.0229
_diffrn_reflns_av_unetI/netI 0.0627
_diffrn_reflns_limit_h_max 5
_diffrn_reflns_limit_h_min -12
_diffrn_reflns_limit_k_max 13
_diffrn_reflns_limit_k_min -21
_diffrn_reflns_limit_l_max 11
_diffrn_reflns_limit_l_min -15
_diffrn_reflns_number 4050
_diffrn_reflns_theta_full 25.01
_diffrn_reflns_theta_max 27.81
_diffrn_reflns_theta_min 3.26
_diffrn_source 'SuperNova (Mo) X-ray Source'
_exptl_absorpt_coefficient_mu 0.230
_exptl_absorpt_correction_T_max 1.00000
_exptl_absorpt_correction_T_min 0.88844
_exptl_absorpt_correction_type multi-scan
_exptl_absorpt_process_details
;
CrysAlisPro, Oxford Diffraction Ltd.,
Version 1.171.34.40 (release 27-08-2010 CrysAlis171 .NET)
(compiled Aug 27 2010,11:50:40)
Empirical absorption correction using spherical harmonics,
implemented in SCALE3 ABSPACK scaling algorithm.
;
_exptl_crystal_colour yellow
_exptl_crystal_density_diffrn 1.299
_exptl_crystal_density_method 'not measured'
_exptl_crystal_description block
_exptl_crystal_F_000 944
_exptl_crystal_size_max 0.1
_exptl_crystal_size_mid 0.09
_exptl_crystal_size_min 0.08
_refine_diff_density_max 0.403
_refine_diff_density_min -0.234
_refine_diff_density_rms 0.048
_refine_ls_extinction_method none
_refine_ls_goodness_of_fit_ref 1.110
_refine_ls_hydrogen_treatment constr
_refine_ls_matrix_type full
_refine_ls_number_parameters 344
_refine_ls_number_reflns 3037
_refine_ls_number_restraints 63
_refine_ls_restrained_S_all 1.109
_refine_ls_R_factor_all 0.0850
_refine_ls_R_factor_gt 0.0639
_refine_ls_shift/su_max 0.004
_refine_ls_shift/su_mean 0.000
_refine_ls_structure_factor_coef Fsqd
_refine_ls_weighting_details 'calc w=1/[\s^2^(Fo^2^)+(0.0425P)^2^+1.9471P] where P=(Fo^2^+2Fc^2^)/3'
_refine_ls_weighting_scheme calc
_refine_ls_wR_factor_gt 0.1349
_refine_ls_wR_factor_ref 0.1485
_reflns_number_gt 2330
_reflns_number_total 3037
_reflns_threshold_expression >2sigma(I)
_cod_data_source_file c2ce25480h.txt
_cod_data_source_block ijf1029
_cod_depositor_comments
;
The following automatic conversions were performed:
'__chemical_name_systematic' tag replaced with
'_chemical_name_systematic'.

Automatic conversion script
Id: cif_correct_tags 1440 2010-10-19 06:21:57Z saulius 
;
_cod_original_cell_volume 2303.8(2)
_cod_database_code 7208356
_reflns_odcompleteness_completeness 65.33
_reflns_odcompleteness_iscentric 1
_reflns_odcompleteness_theta 25.01

loop_
_space_group_symop_id
_space_group_symop_operation_xyz
1 'x, y, z'
2 '-x+1/2, y+1/2, -z+1/2'
3 '-x, -y, -z'
4 'x-1/2, -y-1/2, z-1/2'

loop_
_atom_site_label
_atom_site_type_symbol
_atom_site_fract_x
_atom_site_fract_y
_atom_site_fract_z
_atom_site_U_iso_or_equiv
_atom_site_adp_type
_atom_site_occupancy
_atom_site_symmetry_multiplicity
_atom_site_calc_flag
_atom_site_refinement_flags
_atom_site_disorder_assembly
_atom_site_disorder_group
C1 C 0.611(2) 0.1162(12) 0.8511(19) 0.0257(17) Uani 0.340(4) 1 d PU A 1
C1A C 0.6346(10) 0.1115(6) 0.8312(8) 0.0257(17) Uani 0.660(4) 1 d PU A 2
C2 C 0.750(3) 0.1322(14) 0.848(2) 0.027(3) Uani 0.340(4) 1 d P A 1
H2 H 0.7790 0.1328 0.7896 0.033 Uiso 0.340(4) 1 calc PR A 1
C2A C 0.7612(14) 0.1505(6) 0.8198(9) 0.027(3) Uani 0.660(4) 1 d P A 2
H2A H 0.7707 0.1641 0.7589 0.033 Uiso 0.660(4) 1 calc PR A 2
C3 C 0.854(3) 0.1481(14) 0.931(2) 0.046(4) Uani 0.340(4) 1 d P A 1
H3 H 0.9533 0.1601 0.9312 0.056 Uiso 0.340(4) 1 calc PR A 1
C3A C 0.8722(11) 0.1700(6) 0.8935(8) 0.046(4) Uani 0.660(4) 1 d P A 2
H3A H 0.9587 0.1941 0.8828 0.056 Uiso 0.660(4) 1 calc PR A 2
C4 C 0.808(2) 0.1455(18) 1.003(3) 0.052(5) Uani 0.340(4) 1 d P A 1
H4 H 0.8775 0.1577 1.0582 0.062 Uiso 0.340(4) 1 calc PR A 1
C4A C 0.8580(11) 0.1541(8) 0.9857(16) 0.052(5) Uani 0.660(4) 1 d P A 2
H4A H 0.9297 0.1707 1.0380 0.062 Uiso 0.660(4) 1 calc PR A 2
C5 C 0.6686(15) 0.1275(9) 1.0157(19) 0.038(3) Uani 0.340(4) 1 d P A 1
H5 H 0.6443 0.1255 1.0751 0.045 Uiso 0.340(4) 1 calc PR A 1
C5A C 0.7383(8) 0.1147(4) 0.9953(9) 0.038(3) Uani 0.660(4) 1 d P A 2
H5A H 0.7312 0.1017 1.0568 0.045 Uiso 0.660(4) 1 calc PR A 2
C6 C 0.5659(14) 0.1124(6) 0.9317(13) 0.0233(15) Uani 0.340(4) 1 d PU A 1
C6A C 0.6229(7) 0.0906(3) 0.9240(6) 0.0233(15) Uani 0.660(4) 1 d PU A 2
C7 C 0.4063(16) 0.0942(7) 0.9467(13) 0.044(4) Uani 0.340(4) 1 d PU A 1
H7 H 0.3282 0.0994 0.8940 0.052 Uiso 0.340(4) 1 calc PR A 1
C7A C 0.5004(6) 0.0406(3) 0.9419(5) 0.0225(17) Uani 0.660(4) 1 d PU . 2
H7A H 0.4119 0.0452 0.8903 0.027 Uiso 0.660(4) 1 calc PR A 2
C8 C 0.371(3) 0.0732(13) 1.023(2) 0.061(6) Uani 0.340(4) 1 d PU A 1
H8 H 0.4417 0.0685 1.0798 0.073 Uiso 0.340(4) 1 calc PR A 1
C8A C 0.4595(8) 0.0475(3) 1.0352(6) 0.0309(18) Uani 0.660(4) 1 d PU . 2
H8A H 0.5286 0.0830 1.0772 0.037 Uiso 0.660(4) 1 calc PR A 2
C9 C 0.215(2) 0.0569(9) 1.016(2) 0.041(3) Uani 0.340(4) 1 d P A 1
C9A C 0.3034(12) 0.0687(5) 1.0340(9) 0.041(3) Uani 0.660(4) 1 d P A 2
C10 C 0.162(2) 0.0548(9) 1.0919(17) 0.035(9) Uani 0.340(4) 1 d PU A 1
H10A H 0.0734 0.0263 1.0866 0.042 Uiso 0.340(4) 1 calc PR A 1
C10A C 0.2728(9) 0.0865(4) 1.1321(9) 0.041(4) Uani 0.660(4) 1 d P A 2
H10 H 0.3472 0.1104 1.1776 0.049 Uiso 0.660(4) 1 calc PR A 2
C11 C 0.2200(19) 0.0903(7) 1.1855(13) 0.020(5) Uani 0.340(4) 1 d PU A 1
H11A H 0.3081 0.1194 1.1913 0.024 Uiso 0.340(4) 1 calc PR A 1
C11A C 0.1528(12) 0.0701(5) 1.1522(12) 0.043(4) Uani 0.660(4) 1 d P A 2
H11 H 0.0751 0.0473 1.1079 0.052 Uiso 0.660(4) 1 calc PR A 2
C12 C 0.168(5) 0.087(2) 1.258(3) 0.048(4) Uani 0.340(4) 1 d PG A 1
C17 C 0.032(5) 0.057(3) 1.266(3) 0.045(4) Uani 0.340(4) 1 d PG A 1
H17 H -0.0283 0.0314 1.2151 0.054 Uiso 0.340(4) 1 calc PR A 1
C16 C -0.015(4) 0.066(3) 1.349(4) 0.042(3) Uani 0.340(4) 1 d PG A 1
H16 H -0.1075 0.0455 1.3546 0.050 Uiso 0.340(4) 1 calc PR A 1
C15 C 0.073(5) 0.104(3) 1.424(3) 0.044(2) Uani 0.340(4) 1 d PG A 1
H15 H 0.0414 0.1093 1.4806 0.052 Uiso 0.340(4) 1 calc PR A 1
C14 C 0.209(5) 0.133(2) 1.416(3) 0.051(3) Uani 0.340(4) 1 d PG A 1
H14 H 0.2693 0.1591 1.4672 0.061 Uiso 0.340(4) 1 calc PR A 1
C13 C 0.256(3) 0.1248(18) 1.333(3) 0.047(3) Uani 0.340(4) 1 d PG A 1
H13 H 0.3485 0.1450 1.3277 0.056 Uiso 0.340(4) 1 calc PR A 1
C12A C 0.136(2) 0.0885(11) 1.2525(14) 0.048(4) Uani 0.660(4) 1 d PG A 2
C17A C 0.020(2) 0.0485(12) 1.2764(16) 0.045(4) Uani 0.660(4) 1 d PG A 2
H17A H -0.0407 0.0159 1.2322 0.054 Uiso 0.660(4) 1 calc PR A 2
C16A C -0.007(2) 0.0564(15) 1.3651(18) 0.042(3) Uani 0.660(4) 1 d PG A 2
H16A H -0.0868 0.0291 1.3814 0.050 Uiso 0.660(4) 1 calc PR A 2
C15A C 0.082(3) 0.1042(16) 1.4298(14) 0.044(2) Uani 0.660(4) 1 d PG A 2
H15A H 0.0628 0.1096 1.4904 0.052 Uiso 0.660(4) 1 calc PR A 2
C14A C 0.198(2) 0.1441(11) 1.4059(13) 0.051(3) Uani 0.660(4) 1 d PG A 2
H14A H 0.2584 0.1768 1.4502 0.061 Uiso 0.660(4) 1 calc PR A 2
C13A C 0.2250(15) 0.1363(8) 1.3173(14) 0.047(3) Uani 0.660(4) 1 d PG A 2
H13A H 0.3044 0.1635 1.3009 0.056 Uiso 0.660(4) 1 calc PR A 2
C18 C 0.3402(4) 0.15993(19) 0.7332(3) 0.0282(14) Uani 1 1 d . A .
C19 C 0.3651(5) 0.2353(2) 0.7666(3) 0.0341(15) Uani 1 1 d . . .
H19 H 0.4617 0.2515 0.7948 0.041 Uiso 1 1 calc R . .
C20 C 0.2505(6) 0.2868(2) 0.7588(4) 0.0440(18) Uani 1 1 d . . .
H20 H 0.2682 0.3389 0.7804 0.053 Uiso 1 1 calc R . .
C21 C 0.1102(6) 0.2633(2) 0.7198(4) 0.0464(18) Uani 1 1 d . . .
H21 H 0.0313 0.2991 0.7150 0.056 Uiso 1 1 calc R . .
C22 C 0.0832(5) 0.1886(3) 0.6878(4) 0.0514(19) Uani 1 1 d . . .
H22 H -0.0141 0.1724 0.6614 0.062 Uiso 1 1 calc R . .
C23 C 0.1982(5) 0.1369(2) 0.6940(4) 0.0398(17) Uani 1 1 d . . .
H23 H 0.1800 0.0852 0.6713 0.048 Uiso 1 1 calc R . .
C24 C 0.5692(4) 0.1190(2) 0.6399(4) 0.0329(16) Uani 1 1 d . A .
C25 C 0.5894(5) 0.1968(2) 0.6159(4) 0.048(2) Uani 1 1 d . . .
H25 H 0.5538 0.2375 0.6488 0.057 Uiso 1 1 calc R . .
C26 C 0.6591(6) 0.2155(3) 0.5462(5) 0.053(2) Uani 1 1 d . . .
H26 H 0.6716 0.2687 0.5317 0.063 Uiso 1 1 calc R . .
C27 C 0.7112(5) 0.1579(3) 0.4970(4) 0.0441(18) Uani 1 1 d . . .
H27 H 0.7600 0.1709 0.4487 0.053 Uiso 1 1 calc R . .
C28 C 0.6913(6) 0.0810(3) 0.5190(4) 0.050(2) Uani 1 1 d . . .
H28 H 0.7263 0.0408 0.4850 0.060 Uiso 1 1 calc R . .
C29 C 0.6221(5) 0.0616(2) 0.5887(4) 0.0392(19) Uani 1 1 d . . .
H29 H 0.6099 0.0082 0.6025 0.047 Uiso 1 1 calc R . .
O1 O 0.1384(13) 0.0426(6) 0.9355(9) 0.060(2) Uani 0.340(4) 1 d PU A 1
O1A O 0.2100(8) 0.0669(4) 0.9631(6) 0.060(2) Uani 0.660(4) 1 d PU A 2
P1 P 0.48758(11) 0.09101(5) 0.73442(9) 0.0297(4) Uani 1 1 d . . .
S1 S 0.41771(12) -0.01687(5) 0.72265(10) 0.0425(5) Uani 1 1 d . A .

loop_
_atom_site_aniso_label
_atom_site_aniso_U_11
_atom_site_aniso_U_22
_atom_site_aniso_U_33
_atom_site_aniso_U_23
_atom_site_aniso_U_13
_atom_site_aniso_U_12
C1 0.025(2) 0.0261(17) 0.025(3) 0.0011(19) 0.0049(17) 0.0003(17)
C1A 0.025(2) 0.0261(17) 0.025(3) 0.0011(19) 0.0049(17) 0.0003(17)
C2 0.026(3) 0.032(6) 0.025(9) 0.017(3) 0.010(5) -0.004(3)
C2A 0.026(3) 0.032(6) 0.025(9) 0.017(3) 0.010(5) -0.004(3)
C3 0.024(4) 0.060(6) 0.051(11) 0.020(4) -0.002(6) -0.010(3)
C3A 0.024(4) 0.060(6) 0.051(11) 0.020(4) -0.002(6) -0.010(3)
C4 0.020(6) 0.062(5) 0.062(10) 0.005(5) -0.016(9) -0.014(5)
C4A 0.020(6) 0.062(5) 0.062(10) 0.005(5) -0.016(9) -0.014(5)
C5 0.023(4) 0.052(4) 0.036(7) 0.016(3) 0.000(6) -0.004(4)
C5A 0.023(4) 0.052(4) 0.036(7) 0.016(3) 0.000(6) -0.004(4)
C6 0.022(3) 0.023(2) 0.025(3) 0.006(2) 0.005(2) 0.0105(19)
C6A 0.022(3) 0.023(2) 0.025(3) 0.006(2) 0.005(2) 0.0105(19)
C7 0.041(5) 0.045(5) 0.043(5) 0.001(4) 0.007(4) 0.000(4)
C7A 0.027(3) 0.019(2) 0.025(4) 0.003(2) 0.011(3) 0.004(2)
C8 0.057(7) 0.066(7) 0.059(7) 0.000(5) 0.012(5) -0.009(5)
C8A 0.037(3) 0.021(2) 0.038(4) 0.003(2) 0.016(3) 0.010(2)
C9 0.034(4) 0.043(4) 0.047(8) 0.014(4) 0.013(7) 0.021(4)
C9A 0.034(4) 0.043(4) 0.047(8) 0.014(4) 0.013(7) 0.021(4)
C10 0.038(10) 0.033(7) 0.030(16) -0.007(8) -0.003(15) 0.001(6)
C10A 0.039(4) 0.025(3) 0.053(10) 0.004(4) -0.002(6) 0.008(3)
C11 0.019(7) 0.022(6) 0.021(14) -0.004(6) 0.010(9) -0.007(6)
C11A 0.029(5) 0.032(5) 0.070(11) 0.012(5) 0.014(9) 0.001(4)
C12 0.070(10) 0.043(3) 0.041(6) 0.014(3) 0.035(6) 0.036(5)
C17 0.054(5) 0.047(5) 0.038(7) 0.006(4) 0.017(5) 0.006(3)
C16 0.038(3) 0.042(7) 0.048(11) 0.008(5) 0.013(5) -0.003(4)
C15 0.042(4) 0.050(2) 0.040(5) -0.006(3) 0.011(4) 0.008(3)
C14 0.035(4) 0.041(6) 0.074(7) -0.005(4) 0.005(5) 0.003(4)
C13 0.043(7) 0.033(5) 0.070(10) 0.015(5) 0.026(7) 0.024(4)
C12A 0.070(10) 0.043(3) 0.041(6) 0.014(3) 0.035(6) 0.036(5)
C17A 0.054(5) 0.047(5) 0.038(7) 0.006(4) 0.017(5) 0.006(3)
C16A 0.038(3) 0.042(7) 0.048(11) 0.008(5) 0.013(5) -0.003(4)
C15A 0.042(4) 0.050(2) 0.040(5) -0.006(3) 0.011(4) 0.008(3)
C14A 0.035(4) 0.041(6) 0.074(7) -0.005(4) 0.005(5) 0.003(4)
C13A 0.043(7) 0.033(5) 0.070(10) 0.015(5) 0.026(7) 0.024(4)
C18 0.031(2) 0.0294(18) 0.024(3) 0.0015(17) 0.005(3) 0.0010(15)
C19 0.043(2) 0.035(2) 0.027(4) -0.0026(18) 0.014(3) -0.0002(18)
C20 0.063(3) 0.030(2) 0.044(4) -0.003(2) 0.024(3) 0.007(2)
C21 0.050(3) 0.047(2) 0.047(5) 0.008(2) 0.022(3) 0.020(2)
C22 0.033(2) 0.060(3) 0.060(5) -0.006(3) 0.007(3) 0.011(2)
C23 0.035(2) 0.039(2) 0.043(4) -0.006(2) 0.002(3) 0.0023(18)
C24 0.0272(19) 0.0319(19) 0.038(4) 0.0022(19) 0.004(3) 0.0069(16)
C25 0.053(3) 0.030(2) 0.070(6) 0.004(2) 0.036(4) 0.0090(19)
C26 0.056(3) 0.040(2) 0.071(6) 0.007(3) 0.031(4) 0.008(2)
C27 0.038(2) 0.063(3) 0.038(5) 0.005(3) 0.023(3) 0.006(2)
C28 0.058(3) 0.050(3) 0.042(5) -0.014(3) 0.010(4) 0.012(2)
C29 0.043(3) 0.037(2) 0.035(5) -0.010(2) 0.003(3) 0.0034(19)
O1 0.051(3) 0.063(3) 0.066(4) 0.016(3) 0.012(3) 0.007(2)
O1A 0.051(3) 0.063(3) 0.066(4) 0.016(3) 0.012(3) 0.007(2)
P1 0.0279(5) 0.0241(5) 0.0340(9) 0.0019(4) -0.0005(6) 0.0015(4)
S1 0.0358(6) 0.0255(5) 0.0608(11) -0.0015(5) -0.0016(7) -0.0009(4)

loop_
_atom_type_symbol
_atom_type_description
_atom_type_scat_dispersion_real
_atom_type_scat_dispersion_imag
_atom_type_scat_source
C C 0.0033 0.0016 'International Tables Vol C Tables 4.2.6.8 and 6.1.1.4'
H H 0.0000 0.0000 'International Tables Vol C Tables 4.2.6.8 and 6.1.1.4'
O O 0.0106 0.0060 'International Tables Vol C Tables 4.2.6.8 and 6.1.1.4'
P P 0.1023 0.0942 'International Tables Vol C Tables 4.2.6.8 and 6.1.1.4'
S S 0.1246 0.1234 'International Tables Vol C Tables 4.2.6.8 and 6.1.1.4'

loop_
_geom_angle_atom_site_label_1
_geom_angle_atom_site_label_2
_geom_angle_atom_site_label_3
_geom_angle
_geom_angle_site_symmetry_1
_geom_angle_site_symmetry_3
C2 C1 C6 122(2) . .
C2 C1 P1 115(2) . .
C6 C1 P1 123.1(15) . .
C2A C1A C6A 118.0(9) . .
C2A C1A P1 121.5(10) . .
C6A C1A P1 120.5(7) . .
C1 C2 H2 120.1 . .
C1 C2 C3 120(3) . .
C3 C2 H2 120.1 . .
C1A C2A H2A 118.8 . .
C3A C2A C1A 122.4(12) . .
C3A C2A H2A 118.8 . .
C2 C3 H3 122.0 . .
C4 C3 C2 116(3) . .
C4 C3 H3 122.0 . .
C2A C3A H3A 119.9 . .
C2A C3A C4A 120.1(10) . .
C4A C3A H3A 119.9 . .
C3 C4 H4 115.2 . .
C3 C4 C5 130(3) . .
C5 C4 H4 115.2 . .
C3A C4A H4A 121.7 . .
C5A C4A C3A 116.6(14) . .
C5A C4A H4A 121.7 . .
C4 C5 H5 123.1 . .
C4 C5 C6 114(3) . .
C6 C5 H5 123.1 . .
C4A C5A H5A 116.7 . .
C4A C5A C6A 126.7(14) . .
C6A C5A H5A 116.7 . .
C1 C6 C5 118.9(16) . .
C1 C6 C7 127.9(14) . .
C5 C6 C7 113.3(18) . .
C1A C6A C7A 121.7(6) . .
C5A C6A C1A 116.0(8) . .
C5A C6A C7A 122.2(8) . .
C6 C7 H7 116.6 . .
C8 C7 C6 126.7(16) . .
C8 C7 H7 116.6 . .
C6A C7A H7A 111.0 . .
C6A C7A C8A 115.5(5) . 3_657
C6A C7A C8A 117.9(5) . .
C8A C7A H7A 111.0 3_657 .
C8A C7A H7A 111.0 . .
C8A C7A C8A 88.6(6) . 3_657
C7 C8 H8 122.4 . .
C7 C8 C9 115(2) . .
C9 C8 H8 122.4 . .
C7A C8A C7A 91.4(6) . 3_657
C7A C8A H8A 110.9 . .
C7A C8A H8A 110.9 3_657 .
C9A C8A C7A 116.4(7) . .
C9A C8A C7A 114.9(6) . 3_657
C9A C8A H8A 110.9 . .
C10 C9 C8 120(2) . .
O1 C9 C8 117(3) . .
O1 C9 C10 123(2) . .
C8A C9A C10A 114.0(8) . .
O1A C9A C8A 121.6(11) . .
O1A C9A C10A 124.3(10) . .
C9 C10 H10A 115.0 . .
C9 C10 C11 130(2) . .
C11 C10 H10A 115.0 . .
C9A C10A H10 119.1 . .
C11A C10A C9A 121.7(11) . .
C11A C10A H10 119.1 . .
C10 C11 H11A 115.5 . .
C12 C11 C10 129(3) . .
C12 C11 H11A 115.5 . .
C10A C11A H11 121.4 . .
C10A C11A C12A 117.2(15) . .
C12A C11A H11 121.4 . .
C11 C12 C17 128(3) . .
C11 C12 C13 112(3) . .
C17 C12 C13 120.0 . .
C12 C17 H17 120.0 . .
C12 C17 C16 120.0 . .
C16 C17 H17 120.0 . .
C17 C16 H16 120.0 . .
C15 C16 C17 120.0 . .
C15 C16 H16 120.0 . .
C16 C15 H15 120.0 . .
C14 C15 C16 120.0 . .
C14 C15 H15 120.0 . .
C15 C14 H14 120.0 . .
C15 C14 C13 120.0 . .
C13 C14 H14 120.0 . .
C12 C13 H13 120.0 . .
C14 C13 C12 120.00(5) . .
C14 C13 H13 120.0 . .
C17A C12A C11A 112.6(13) . .
C17A C12A C13A 120.0 . .
C13A C12A C11A 127.4(13) . .
C12A C17A H17A 120.0 . .
C12A C17A C16A 120.0 . .
C16A C17A H17A 120.0 . .
C17A C16A H16A 120.0 . .
C17A C16A C15A 120.0 . .
C15A C16A H16A 120.0 . .
C16A C15A H15A 120.0 . .
C16A C15A C14A 120.0 . .
C14A C15A H15A 120.0 . .
C15A C14A H14A 120.0 . .
C13A C14A C15A 120.0 . .
C13A C14A H14A 120.0 . .
C12A C13A H13A 120.0 . .
C14A C13A C12A 120.0 . .
C14A C13A H13A 120.0 . .
C19 C18 C23 119.2(4) . .
C19 C18 P1 122.4(3) . .
C23 C18 P1 118.4(3) . .
C18 C19 H19 120.0 . .
C20 C19 C18 120.1(4) . .
C20 C19 H19 120.0 . .
C19 C20 H20 119.9 . .
C19 C20 C21 120.2(4) . .
C21 C20 H20 119.9 . .
C20 C21 H21 119.7 . .
C22 C21 C20 120.5(4) . .
C22 C21 H21 119.7 . .
C21 C22 H22 120.2 . .
C21 C22 C23 119.6(4) . .
C23 C22 H22 120.2 . .
C18 C23 H23 119.8 . .
C22 C23 C18 120.5(4) . .
C22 C23 H23 119.8 . .
C25 C24 P1 123.7(4) . .
C29 C24 C25 116.9(6) . .
C29 C24 P1 119.4(4) . .
C24 C25 H25 119.2 . .
C26 C25 C24 121.7(5) . .
C26 C25 H25 119.2 . .
C25 C26 H26 119.8 . .
C25 C26 C27 120.5(5) . .
C27 C26 H26 119.8 . .
C26 C27 H27 120.6 . .
C26 C27 C28 118.8(7) . .
C28 C27 H27 120.6 . .
C27 C28 H28 119.4 . .
C29 C28 C27 121.3(5) . .
C29 C28 H28 119.4 . .
C24 C29 H29 119.6 . .
C28 C29 C24 120.9(5) . .
C28 C29 H29 119.6 . .
C1 P1 S1 114.9(7) . .
C1A P1 C1 12.3(11) . .
C1A P1 C18 109.4(3) . .
C1A P1 S1 116.1(4) . .
C18 P1 C1 99.9(7) . .
C18 P1 S1 112.17(13) . .
C24 P1 C1 111.5(9) . .
C24 P1 C1A 100.7(4) . .
C24 P1 C18 105.43(19) . .
C24 P1 S1 111.96(14) . .

loop_
_geom_bond_atom_site_label_1
_geom_bond_atom_site_label_2
_geom_bond_distance
_geom_bond_site_symmetry_2
C1 C2 1.34(4) .
C1 C6 1.34(3) .
C1 P1 1.90(2) .
C1A C2A 1.399(16) .
C1A C6A 1.441(15) .
C1A P1 1.790(10) .
C2 H2 0.9500 .
C2 C3 1.42(3) .
C2A H2A 0.9500 .
C2A C3A 1.373(13) .
C3 H3 0.9500 .
C3 C4 1.23(6) .
C3A H3A 0.9500 .
C3A C4A 1.42(2) .
C4 H4 0.9500 .
C4 C5 1.38(3) .
C4A H4A 0.9500 .
C4A C5A 1.339(13) .
C5 H5 0.9500 .
C5 C6 1.42(2) .
C5A H5A 0.9500 .
C5A C6A 1.397(11) .
C6 C7 1.58(2) .
C6A C7A 1.496(10) .
C7 H7 0.9500 .
C7 C8 1.29(4) .
C7A H7A 1.0000 .
C7A C8A 1.507(11) .
C7A C8A 1.576(7) 3_657
C8 H8 0.9500 .
C8 C9 1.47(3) .
C8A C7A 1.576(7) 3_657
C8A H8A 1.0000 .
C8A C9A 1.498(12) .
C9 C10 1.31(3) .
C9 O1 1.27(3) .
C9A C10A 1.562(17) .
C9A O1A 1.211(12) .
C10 H10A 0.9500 .
C10 C11 1.50(2) .
C10A H10 0.9500 .
C10A C11A 1.250(18) .
C11 H11A 0.9500 .
C11 C12 1.27(5) .
C11A H11 0.9500 .
C11A C12A 1.55(3) .
C12 C17 1.3900 .
C12 C13 1.3900 .
C17 H17 0.9500 .
C17 C16 1.3900 .
C16 H16 0.9500 .
C16 C15 1.3900 .
C15 H15 0.9500 .
C15 C14 1.3900 .
C14 H14 0.9500 .
C14 C13 1.3900 .
C13 H13 0.9500 .
C12A C17A 1.3900 .
C12A C13A 1.3900 .
C17A H17A 0.9500 .
C17A C16A 1.3900 .
C16A H16A 0.9500 .
C16A C15A 1.3900 .
C15A H15A 0.9500 .
C15A C14A 1.3900 .
C14A H14A 0.9500 .
C14A C13A 1.3900 .
C13A H13A 0.9500 .
C18 C19 1.385(5) .
C18 C23 1.385(5) .
C18 P1 1.811(4) .
C19 H19 0.9500 .
C19 C20 1.373(6) .
C20 H20 0.9500 .
C20 C21 1.374(7) .
C21 H21 0.9500 .
C21 C22 1.369(6) .
C22 H22 0.9500 .
C22 C23 1.380(6) .
C23 H23 0.9500 .
C24 C25 1.402(6) .
C24 C29 1.393(7) .
C24 P1 1.790(6) .
C25 H25 0.9500 .
C25 C26 1.365(8) .
C26 H26 0.9500 .
C26 C27 1.373(8) .
C27 H27 0.9500 .
C27 C28 1.379(7) .
C28 H28 0.9500 .
C28 C29 1.367(8) .
C29 H29 0.9500 .
P1 S1 1.9561(13) .

loop_
_geom_torsion_atom_site_label_1
_geom_torsion_atom_site_label_2
_geom_torsion_atom_site_label_3
_geom_torsion_atom_site_label_4
_geom_torsion
_geom_torsion_site_symmetry_1
_geom_torsion_site_symmetry_4
C1 C2 C3 C4 1(4) . .
C1 C6 C7 C8 163(2) . .
C1A C2A C3A C4A -3(2) . .
C1A C6A C7A C8A -155.7(6) . .
C1A C6A C7A C8A 101.5(8) . 3_657
C2 C1 C6 C5 2(3) . .
C2 C1 C6 C7 -180.0(18) . .
C2 C1 P1 C1A 14(4) . .
C2 C1 P1 C18 -126.8(17) . .
C2 C1 P1 C24 -15.7(19) . .
C2 C1 P1 S1 113.0(17) . .
C2 C3 C4 C5 2(5) . .
C2A C1A C6A C5A 2.6(12) . .
C2A C1A C6A C7A -172.6(9) . .
C2A C1A P1 C1 -143(5) . .
C2A C1A P1 C18 -102.4(10) . .
C2A C1A P1 C24 8.3(10) . .
C2A C1A P1 S1 129.4(9) . .
C2A C3A C4A C5A 5(2) . .
C3 C4 C5 C6 -2(4) . .
C3A C4A C5A C6A -3.1(19) . .
C4 C5 C6 C1 0(2) . .
C4 C5 C6 C7 -178.3(16) . .
C4A C5A C6A C1A -0.7(14) . .
C4A C5A C6A C7A 174.5(11) . .
C5 C6 C7 C8 -19(2) . .
C5A C6A C7A C8A -73.5(9) . 3_657
C5A C6A C7A C8A 29.3(8) . .
C6 C1 C2 C3 -2(4) . .
C6 C1 P1 C1A -161(6) . .
C6 C1 P1 C18 58.4(17) . .
C6 C1 P1 C24 169.4(14) . .
C6 C1 P1 S1 -61.8(17) . .
C6 C7 C8 C9 -177.5(14) . .
C6A C1A C2A C3A -0.7(18) . .
C6A C1A P1 C1 34(4) . .
C6A C1A P1 C18 75.2(8) . .
C6A C1A P1 C24 -174.1(6) . .
C6A C1A P1 S1 -53.0(8) . .
C6A C7A C8A C7A -118.3(5) . 3_657
C6A C7A C8A C9A 122.9(6) . .
C7 C8 C9 C10 -162.6(17) . .
C7 C8 C9 O1 20(3) . .
C7A C8A C9A C10A -171.8(5) . .
C7A C8A C9A C10A 83.1(9) 3_657 .
C7A C8A C9A O1A 12.5(11) . .
C7A C8A C9A O1A -92.6(10) 3_657 .
C8 C9 C10 C11 22(3) . .
C8A C7A C8A C7A 0.0 3_657 3_657
C8A C7A C8A C9A -118.8(6) 3_657 .
C8A C9A C10A C11A -146.4(8) . .
C9 C10 C11 C12 -179(2) . .
C9A C10A C11A C12A 178.4(9) . .
C10 C11 C12 C17 -9(3) . .
C10 C11 C12 C13 177.5(15) . .
C10A C11A C12A C17A -162.3(7) . .
C10A C11A C12A C13A 15.4(17) . .
C11 C12 C17 C16 -173(4) . .
C11 C12 C13 C14 174(3) . .
C11A C12A C17A C16A 177.9(13) . .
C11A C12A C13A C14A -177.6(16) . .
C12 C17 C16 C15 0.0 . .
C17 C12 C13 C14 0.0 . .
C17 C16 C15 C14 0.0 . .
C16 C15 C14 C13 0.0 . .
C15 C14 C13 C12 0.0 . .
C13 C12 C17 C16 0.0 . .
C12A C17A C16A C15A 0.0 . .
C17A C12A C13A C14A 0.0 . .
C17A C16A C15A C14A 0.0 . .
C16A C15A C14A C13A 0.0 . .
C15A C14A C13A C12A 0.0 . .
C13A C12A C17A C16A 0.0 . .
C18 C19 C20 C21 1.4(9) . .
C19 C18 C23 C22 0.4(8) . .
C19 C18 P1 C1 38.8(9) . .
C19 C18 P1 C1A 30.6(6) . .
C19 C18 P1 C24 -76.9(4) . .
C19 C18 P1 S1 161.0(4) . .
C19 C20 C21 C22 -0.4(9) . .
C20 C21 C22 C23 -0.6(9) . .
C21 C22 C23 C18 0.7(9) . .
C23 C18 C19 C20 -1.4(8) . .
C23 C18 P1 C1 -143.8(9) . .
C23 C18 P1 C1A -152.0(6) . .
C23 C18 P1 C24 100.4(4) . .
C23 C18 P1 S1 -21.7(5) . .
C24 C25 C26 C27 0.3(7) . .
C25 C24 C29 C28 0.5(6) . .
C25 C24 P1 C1 -68.9(8) . .
C25 C24 P1 C1A -75.2(5) . .
C25 C24 P1 C18 38.6(4) . .
C25 C24 P1 S1 160.8(3) . .
C25 C26 C27 C28 0.3(7) . .
C26 C27 C28 C29 -0.5(7) . .
C27 C28 C29 C24 0.1(6) . .
C29 C24 C25 C26 -0.7(6) . .
C29 C24 P1 C1 108.3(7) . .
C29 C24 P1 C1A 102.0(4) . .
C29 C24 P1 C18 -144.2(3) . .
C29 C24 P1 S1 -22.0(3) . .
O1 C9 C10 C11 -160.8(14) . .
O1A C9A C10A C11A 29.2(12) . .
P1 C1 C2 C3 -177.0(19) . .
P1 C1 C6 C5 176.0(12) . .
P1 C1 C6 C7 -6(2) . .
P1 C1A C2A C3A 176.9(11) . .
P1 C1A C6A C5A -175.0(6) . .
P1 C1A C6A C7A 9.7(10) . .
P1 C18 C19 C20 175.9(4) . .
P1 C18 C23 C22 -177.1(5) . .
P1 C24 C25 C26 176.6(4) . .
P1 C24 C29 C28 -176.9(3) . .
